data_7016590
loop_
_publ_author_name
'Qiu, Renhua'
'Yin, Shuangfeng'
'Song, Xingxing'
'Meng, Zhengong'
'Qiu, Yimiao'
'Tan, Nianyuan'
'Xu, Xinhua'
'Luo, Shenglian'
'Dai, Feng-Rong'
'Au, Chak-Tong'
'Wong, Wai-Yeung'

_publ_section_title
;
 Effect of butterfly-shaped sulfur-bridged ligand and counter anions on
 the catalytic activity and diastereoselectivity of organobismuth
 complexes.
;
_journal_issue 37
_journal_name_full 'Dalton transactions (Cambridge, England : 2003)'
_journal_page_first 9482
_journal_page_last 9489
_journal_paper_doi 10.1039/c0dt01419b
_journal_volume 40
_journal_year 2011
_chemical_formula_sum 'C19 H21 N O'
_chemical_formula_weight 279.37
_chemical_compound_source 'From datablock wy2039wm'
_space_group_IT_number 14
_symmetry_cell_setting monoclinic
_symmetry_space_group_name_Hall '-P 2yn'
_symmetry_space_group_name_H-M 'P 1 21/n 1'
_atom_sites_solution_hydrogens geom
_atom_sites_solution_primary direct
_atom_sites_solution_secondary difmap
_audit_creation_method SHELXL-97
_audit_update_record
;
2009-05-21 # Formatted by publCIF
;
_cell_angle_alpha 90.00
_cell_angle_beta 95.4070(10)
_cell_angle_gamma 90.00
_cell_formula_units_Z 4
_cell_length_a 10.2965(7)
_cell_length_b 10.6213(7)
_cell_length_c 14.1700(10)
_cell_measurement_temperature 173(2)
_cell_volume 1542.77(18)
_computing_cell_refinement 'SAINT (Bruker, 1999)'
_computing_data_collection 'SMART (Bruker, 1998)'
_computing_data_reduction SAINT
_computing_structure_refinement 'SHELXL-97 (Sheldrick, 1997)'
_computing_structure_solution 'SHELXS-97 (Sheldrick, 1990)'
_diffrn_ambient_temperature 173(2)
_diffrn_measured_fraction_theta_full 0.976
_diffrn_measured_fraction_theta_max 0.976
_diffrn_measurement_device_type 'Smart CCD'
_diffrn_measurement_method '\w and \f scans'
_diffrn_radiation_monochromator graphite
_diffrn_radiation_source 'fine-focus sealed tube'
_diffrn_radiation_type MoK\a
_diffrn_radiation_wavelength 0.71073
_diffrn_reflns_av_R_equivalents 0.0164
_diffrn_reflns_av_sigmaI/netI 0.0186
_diffrn_reflns_limit_h_max 9
_diffrn_reflns_limit_h_min -13
_diffrn_reflns_limit_k_max 13
_diffrn_reflns_limit_k_min -14
_diffrn_reflns_limit_l_max 18
_diffrn_reflns_limit_l_min -18
_diffrn_reflns_number 9020
_diffrn_reflns_theta_full 28.26
_diffrn_reflns_theta_max 28.26
_diffrn_reflns_theta_min 2.34
_exptl_absorpt_coefficient_mu 0.074
_exptl_absorpt_correction_T_max 1.0000
_exptl_absorpt_correction_T_min 0.8630
_exptl_absorpt_correction_type multi-scan
_exptl_absorpt_process_details SADABS
_exptl_crystal_colour colorless
_exptl_crystal_density_diffrn 1.203
_exptl_crystal_density_method 'not measured'
_exptl_crystal_description block
_exptl_crystal_F_000 600
_exptl_crystal_size_max 0.32
_exptl_crystal_size_mid 0.26
_exptl_crystal_size_min 0.24
_refine_diff_density_max 0.635
_refine_diff_density_min -0.587
_refine_diff_density_rms 0.046
_refine_ls_extinction_method none
_refine_ls_goodness_of_fit_ref 0.990
_refine_ls_hydrogen_treatment mixed
_refine_ls_matrix_type full
_refine_ls_number_parameters 190
_refine_ls_number_reflns 3730
_refine_ls_number_restraints 0
_refine_ls_restrained_S_all 0.990
_refine_ls_R_factor_all 0.0537
_refine_ls_R_factor_gt 0.0470
_refine_ls_shift/su_max 0.001
_refine_ls_shift/su_mean 0.000
_refine_ls_structure_factor_coef Fsqd
_refine_ls_weighting_details 'calc w=1/[\s^2^(Fo^2^)+(0.0866P)^2^+0.4888P] where P=(Fo^2^+2Fc^2^)/3'
_refine_ls_weighting_scheme calc
_refine_ls_wR_factor_gt 0.1330
_refine_ls_wR_factor_ref 0.1420
_reflns_number_gt 3225
_reflns_number_total 3730
_reflns_threshold_expression >2sigma(I)
_cod_data_source_file c0dt01419b.txt
_cod_data_source_block wy2039wm
_cod_depositor_comments
;
The following automatic conversions were performed:

'_symmetry_cell_setting' value 'Monoclinic' changed to 'monoclinic'
according to /home/saulius/struct/CIF-dictionaries/cif_core.dic
dictionary named 'cif_core.dic' version 2.4.1 from 2010-06-29.

Automatic conversion script
Id: cif_fix_values 1715 2011-07-08 13:25:40Z adriana 
;
_cod_original_sg_symbol_H-M P2(1)/n
_cod_database_code 7016590

loop_
_symmetry_equiv_pos_as_xyz
'x, y, z'
'-x+1/2, y+1/2, -z+1/2'
'-x, -y, -z'
'x-1/2, -y-1/2, z-1/2'

loop_
_atom_site_label
_atom_site_type_symbol
_atom_site_fract_x
_atom_site_fract_y
_atom_site_fract_z
_atom_site_U_iso_or_equiv
_atom_site_adp_type
_atom_site_occupancy
_atom_site_symmetry_multiplicity
_atom_site_calc_flag
_atom_site_refinement_flags
C1 C 0.22433(13) 0.21414(13) 0.70630(9) 0.0351(3) Uani 1 1 d .
H1A H 0.1772 0.2798 0.7333 0.042 Uiso 1 1 calc R
C2 C 0.19489(15) 0.18231(15) 0.61117(10) 0.0433(3) Uani 1 1 d .
H2A H 0.1272 0.2253 0.5740 0.052 Uiso 1 1 calc R
C3 C 0.26447(16) 0.08806(14) 0.57095(9) 0.0414(3) Uani 1 1 d .
H3A H 0.2444 0.0658 0.5063 0.050 Uiso 1 1 calc R
C4 C 0.36348(15) 0.02647(13) 0.62557(9) 0.0389(3) Uani 1 1 d .
H4A H 0.4125 -0.0370 0.5977 0.047 Uiso 1 1 calc R
C5 C 0.39180(12) 0.05664(12) 0.72093(9) 0.0313(3) Uani 1 1 d .
H5A H 0.4590 0.0128 0.7579 0.038 Uiso 1 1 calc R
C6 C 0.32197(11) 0.15089(11) 0.76228(8) 0.0257(2) Uani 1 1 d .
C7 C 0.35156(11) 0.18439(11) 0.86671(8) 0.0240(2) Uani 1 1 d .
H7A H 0.3074 0.2659 0.8787 0.029 Uiso 1 1 calc R
C8 C 0.56719(11) 0.28835(11) 0.85664(7) 0.0240(2) Uani 1 1 d .
C9 C 0.51843(12) 0.40619(12) 0.82702(9) 0.0317(3) Uani 1 1 d .
H9A H 0.4284 0.4246 0.8288 0.038 Uiso 1 1 calc R
C10 C 0.60159(13) 0.49664(13) 0.79486(10) 0.0359(3) Uani 1 1 d .
H10A H 0.5677 0.5768 0.7758 0.043 Uiso 1 1 calc R
C11 C 0.73281(13) 0.47174(13) 0.79020(9) 0.0354(3) Uani 1 1 d .
H11A H 0.7889 0.5343 0.7685 0.042 Uiso 1 1 calc R
C12 C 0.78114(12) 0.35430(13) 0.81764(9) 0.0330(3) Uani 1 1 d .
H12A H 0.8708 0.3358 0.8139 0.040 Uiso 1 1 calc R
C13 C 0.69961(11) 0.26341(11) 0.85054(8) 0.0279(3) Uani 1 1 d .
H13A H 0.7341 0.1833 0.8692 0.033 Uiso 1 1 calc R
C14 C 0.30093(11) 0.08303(11) 0.93297(8) 0.0256(2) Uani 1 1 d .
H14A H 0.3500 0.0032 0.9244 0.031 Uiso 1 1 calc R
C15 C 0.32871(11) 0.12514(11) 1.03547(8) 0.0258(2) Uani 1 1 d .
C16 C 0.24964(14) 0.23500(13) 1.06462(9) 0.0366(3) Uani 1 1 d .
H16A H 0.2719 0.3112 1.0293 0.044 Uiso 1 1 calc R
H16B H 0.2698 0.2516 1.1332 0.044 Uiso 1 1 calc R
C17 C 0.10354(15) 0.20508(17) 1.04346(12) 0.0491(4) Uani 1 1 d .
H17A H 0.0793 0.1370 1.0862 0.059 Uiso 1 1 calc R
H17B H 0.0518 0.2807 1.0564 0.059 Uiso 1 1 calc R
C18 C 0.07020(13) 0.16438(16) 0.94076(11) 0.0460(4) Uani 1 1 d .
H18A H -0.0227 0.1393 0.9315 0.055 Uiso 1 1 calc R
H18B H 0.0828 0.2365 0.8983 0.055 Uiso 1 1 calc R
C19 C 0.15459(13) 0.05497(14) 0.91418(10) 0.0369(3) Uani 1 1 d .
H19A H 0.1340 0.0354 0.8461 0.044 Uiso 1 1 calc R
H19B H 0.1334 -0.0203 0.9510 0.044 Uiso 1 1 calc R
N1 N 0.49074(9) 0.19785(9) 0.89666(7) 0.0258(2) Uani 1 1 d .
H1B H 0.5272 0.1477 0.9410 0.031 Uiso 1 1 calc R
O1 O 0.40316(9) 0.06796(9) 1.09180(6) 0.0369(2) Uani 1 1 d .

loop_
_atom_site_aniso_label
_atom_site_aniso_U_11
_atom_site_aniso_U_22
_atom_site_aniso_U_33
_atom_site_aniso_U_23
_atom_site_aniso_U_13
_atom_site_aniso_U_12
C1 0.0371(7) 0.0364(7) 0.0308(6) 0.0050(5) -0.0023(5) 0.0044(5)
C2 0.0493(8) 0.0467(8) 0.0313(6) 0.0093(6) -0.0107(6) 0.0010(6)
C3 0.0587(9) 0.0410(7) 0.0231(6) 0.0033(5) -0.0031(5) -0.0082(6)
C4 0.0519(8) 0.0367(7) 0.0288(6) -0.0014(5) 0.0065(5) -0.0008(6)
C5 0.0322(6) 0.0343(6) 0.0272(6) 0.0031(4) 0.0013(4) 0.0006(5)
C6 0.0254(5) 0.0283(5) 0.0232(5) 0.0039(4) 0.0007(4) -0.0044(4)
C7 0.0219(5) 0.0258(5) 0.0241(5) 0.0020(4) 0.0013(4) -0.0012(4)
C8 0.0243(5) 0.0278(5) 0.0195(5) -0.0012(4) 0.0008(4) -0.0029(4)
C9 0.0250(5) 0.0318(6) 0.0381(6) 0.0057(5) 0.0019(5) 0.0000(5)
C10 0.0343(7) 0.0324(6) 0.0405(7) 0.0094(5) 0.0002(5) -0.0031(5)
C11 0.0340(6) 0.0404(7) 0.0326(6) 0.0049(5) 0.0073(5) -0.0098(5)
C12 0.0259(6) 0.0418(7) 0.0322(6) -0.0033(5) 0.0083(5) -0.0027(5)
C13 0.0274(6) 0.0294(6) 0.0271(5) -0.0025(4) 0.0036(4) 0.0012(4)
C14 0.0257(5) 0.0255(5) 0.0258(5) 0.0029(4) 0.0026(4) -0.0015(4)
C15 0.0240(5) 0.0278(5) 0.0258(5) 0.0045(4) 0.0043(4) -0.0010(4)
C16 0.0469(8) 0.0334(6) 0.0303(6) 0.0014(5) 0.0079(5) 0.0090(5)
C17 0.0397(8) 0.0584(9) 0.0522(9) 0.0119(7) 0.0200(7) 0.0190(7)
C18 0.0227(6) 0.0621(10) 0.0533(9) 0.0212(7) 0.0040(6) 0.0020(6)
C19 0.0295(6) 0.0448(7) 0.0355(6) 0.0088(5) -0.0009(5) -0.0127(5)
N1 0.0225(5) 0.0287(5) 0.0254(4) 0.0055(4) -0.0011(4) -0.0022(4)
O1 0.0364(5) 0.0458(5) 0.0281(4) 0.0076(4) 0.0016(4) 0.0100(4)

loop_
_atom_type_symbol
_atom_type_description
_atom_type_scat_dispersion_real
_atom_type_scat_dispersion_imag
_atom_type_scat_source
C C 0.0033 0.0016 'International Tables Vol C Tables 4.2.6.8 and 6.1.1.4'
H H 0.0000 0.0000 'International Tables Vol C Tables 4.2.6.8 and 6.1.1.4'
N N 0.0061 0.0033 'International Tables Vol C Tables 4.2.6.8 and 6.1.1.4'
O O 0.0106 0.0060 'International Tables Vol C Tables 4.2.6.8 and 6.1.1.4'

loop_
_geom_angle_atom_site_label_1
_geom_angle_atom_site_label_2
_geom_angle_atom_site_label_3
_geom_angle
C6 C1 C2 120.84(13)
C6 C1 H1A 119.6
C2 C1 H1A 119.6
C3 C2 C1 119.95(13)
C3 C2 H2A 120.0
C1 C2 H2A 120.0
C2 C3 C4 119.59(12)
C2 C3 H3A 120.2
C4 C3 H3A 120.2
C3 C4 C5 120.62(13)
C3 C4 H4A 119.7
C5 C4 H4A 119.7
C4 C5 C6 120.28(12)
C4 C5 H5A 119.9
C6 C5 H5A 119.9
C1 C6 C5 118.70(11)
C1 C6 C7 120.50(11)
C5 C6 C7 120.80(10)
N1 C7 C6 113.90(9)
N1 C7 C14 105.56(9)
C6 C7 C14 112.20(9)
N1 C7 H7A 108.3
C6 C7 H7A 108.3
C14 C7 H7A 108.3
N1 C8 C9 122.54(10)
N1 C8 C13 118.98(10)
C9 C8 C13 118.38(11)
C10 C9 C8 120.10(11)
C10 C9 H9A 119.9
C8 C9 H9A 119.9
C11 C10 C9 121.13(12)
C11 C10 H10A 119.4
C9 C10 H10A 119.4
C10 C11 C12 119.02(11)
C10 C11 H11A 120.5
C12 C11 H11A 120.5
C11 C12 C13 120.52(11)
C11 C12 H12A 119.7
C13 C12 H12A 119.7
C12 C13 C8 120.83(11)
C12 C13 H13A 119.6
C8 C13 H13A 119.6
C15 C14 C19 108.43(10)
C15 C14 C7 109.29(9)
C19 C14 C7 114.23(9)
C15 C14 H14A 108.2
C19 C14 H14A 108.2
C7 C14 H14A 108.2
O1 C15 C16 122.12(11)
O1 C15 C14 122.03(11)
C16 C15 C14 115.65(10)
C15 C16 C17 109.33(12)
C15 C16 H16A 109.8
C17 C16 H16A 109.8
C15 C16 H16B 109.8
C17 C16 H16B 109.8
H16A C16 H16B 108.3
C18 C17 C16 111.85(11)
C18 C17 H17A 109.2
C16 C17 H17A 109.2
C18 C17 H17B 109.2
C16 C17 H17B 109.2
H17A C17 H17B 107.9
C19 C18 C17 111.75(12)
C19 C18 H18A 109.3
C17 C18 H18A 109.3
C19 C18 H18B 109.3
C17 C18 H18B 109.3
H18A C18 H18B 107.9
C18 C19 C14 112.55(11)
C18 C19 H19A 109.1
C14 C19 H19A 109.1
C18 C19 H19B 109.1
C14 C19 H19B 109.1
H19A C19 H19B 107.8
C8 N1 C7 121.60(9)
C8 N1 H1B 119.2
C7 N1 H1B 119.2

loop_
_geom_bond_atom_site_label_1
_geom_bond_atom_site_label_2
_geom_bond_distance
C1 C6 1.3932(16)
C1 C2 1.3951(19)
C1 H1A 0.9500
C2 C3 1.385(2)
C2 H2A 0.9500
C3 C4 1.385(2)
C3 H3A 0.9500
C4 C5 1.3926(17)
C4 H4A 0.9500
C5 C6 1.3935(17)
C5 H5A 0.9500
C6 C7 1.5245(15)
C7 N1 1.4627(14)
C7 C14 1.5507(15)
C7 H7A 1.0000
C8 N1 1.3962(14)
C8 C9 1.3982(17)
C8 C13 1.3996(16)
C9 C10 1.3919(17)
C9 H9A 0.9500
C10 C11 1.3845(19)
C10 H10A 0.9500
C11 C12 1.385(2)
C11 H11A 0.9500
C12 C13 1.3884(17)
C12 H12A 0.9500
C13 H13A 0.9500
C14 C15 1.5208(15)
C14 C19 1.5345(16)
C14 H14A 1.0000
C15 O1 1.2159(14)
C15 C16 1.5028(17)
C16 C17 1.539(2)
C16 H16A 0.9900
C16 H16B 0.9900
C17 C18 1.526(2)
C17 H17A 0.9900
C17 H17B 0.9900
C18 C19 1.520(2)
C18 H18A 0.9900
C18 H18B 0.9900
C19 H19A 0.9900
C19 H19B 0.9900
N1 H1B 0.8800
